data_4082773
loop_
_publ_author_name
'Chadha, Preeti'
'Emslie, David J. H.'
'Jenkins, Hilary A.'

_publ_section_title
;
 Manganese(II) Alkyl/\p-Allyl Complexes Resistant to Ligand Redistribution
;
_journal_issue 6
_journal_name_full Organometallics
_journal_page_first 1467
_journal_paper_doi 10.1021/om500101m
_journal_volume 33
_journal_year 2014
_chemical_formula_moiety '0.11(C31 H72 Br Li Mn O3 Si5), 0.89(C31 H72 Cl Li Mn O3 Si5)'
_chemical_formula_sum 'C31 H72 Br0.11 Cl0.89 Li Mn O3 Si5'
_chemical_formula_weight 735.70
_chemical_name_systematic
; 
 ? 
;
_space_group_IT_number 2
_symmetry_cell_setting triclinic
_symmetry_space_group_name_Hall '-P 1'
_symmetry_space_group_name_H-M 'P -1'
_atom_sites_solution_hydrogens geom
_atom_sites_solution_primary direct
_atom_sites_solution_secondary difmap
_audit_creation_method SHELXL-97
_cell_angle_alpha 83.519(6)
_cell_angle_beta 83.708(7)
_cell_angle_gamma 77.459(5)
_cell_formula_units_Z 2
_cell_length_a 11.127(3)
_cell_length_b 11.834(4)
_cell_length_c 17.621(5)
_cell_measurement_reflns_used 5095
_cell_measurement_temperature 213(2)
_cell_measurement_theta_max 25.01
_cell_measurement_theta_min 2.30
_cell_volume 2241.8(12)
_computing_cell_refinement 'Bruker SAINT'
_computing_data_collection 'Bruker APEX2'
_computing_data_reduction 'Bruker SAINT'
_computing_molecular_graphics 'Bruker SHELXTL'
_computing_publication_material 'Bruker SHELXTL'
_computing_structure_refinement 'SHELXL-97 (Sheldrick, 2008)'
_computing_structure_solution 'SHELXS-97 (Sheldrick, 2008)'
_diffrn_ambient_temperature 213(2)
_diffrn_measured_fraction_theta_full 0.994
_diffrn_measured_fraction_theta_max 0.994
_diffrn_measurement_device_type 'Bruker APEX-II CCD'
_diffrn_measurement_method '\f and \w scans'
_diffrn_radiation_monochromator graphite
_diffrn_radiation_source 'fine-focus sealed tube'
_diffrn_radiation_type MoK\a
_diffrn_radiation_wavelength 0.71073
_diffrn_reflns_av_R_equivalents 0.0292
_diffrn_reflns_av_sigmaI/netI 0.0413
_diffrn_reflns_limit_h_max 13
_diffrn_reflns_limit_h_min -11
_diffrn_reflns_limit_k_max 14
_diffrn_reflns_limit_k_min -14
_diffrn_reflns_limit_l_max 22
_diffrn_reflns_limit_l_min -14
_diffrn_reflns_number 21898
_diffrn_reflns_theta_full 26.50
_diffrn_reflns_theta_max 26.50
_diffrn_reflns_theta_min 1.17
_exptl_absorpt_coefficient_mu 0.600
_exptl_absorpt_correction_T_max 0.9561
_exptl_absorpt_correction_T_min 0.8579
_exptl_absorpt_correction_type numerical
_exptl_absorpt_process_details SADABS
_exptl_crystal_colour orange
_exptl_crystal_density_diffrn 1.090
_exptl_crystal_density_meas ?
_exptl_crystal_density_method 'not measured'
_exptl_crystal_description block
_exptl_crystal_F_000 822
_exptl_crystal_size_max 0.36
_exptl_crystal_size_mid 0.26
_exptl_crystal_size_min 0.22
_refine_diff_density_max 0.635
_refine_diff_density_min -0.568
_refine_diff_density_rms 0.055
_refine_ls_extinction_method none
_refine_ls_goodness_of_fit_ref 1.059
_refine_ls_hydrogen_treatment constr
_refine_ls_matrix_type full
_refine_ls_number_parameters 626
_refine_ls_number_reflns 9224
_refine_ls_number_restraints 867
_refine_ls_restrained_S_all 1.108
_refine_ls_R_factor_all 0.0830
_refine_ls_R_factor_gt 0.0559
_refine_ls_shift/su_max 0.050
_refine_ls_shift/su_mean 0.003
_refine_ls_structure_factor_coef Fsqd
_refine_ls_weighting_details 'calc w=1/[\s^2^(Fo^2^)+(0.0778P)^2^+1.2898P] where P=(Fo^2^+2Fc^2^)/3'
_refine_ls_weighting_scheme calc
_refine_ls_wR_factor_gt 0.1457
_refine_ls_wR_factor_ref 0.1663
_reflns_number_gt 6533
_reflns_number_total 9224
_reflns_threshold_expression >2sigma(I)
_cod_data_source_file om500101m_si_002.cif
_cod_data_source_block MnTsiAllyl.LiCl.3THF
_cod_depositor_comments
;
The following automatic conversions were performed:

'_symmetry_cell_setting' value 'Triclinic' changed to 'triclinic'
according to
/usr/data/users/saulius/crontab/automatic-downloads/current/ACS/lib/dictionaries/cif_core.dic
dictionary named 'cif_core.dic' version 2.4.2 from 2011-04-26.

Automatic conversion script
Id: cif_fix_values 2281 2013-09-26 08:29:07Z andrius 

The following automatic conversions were performed:

'_exptl_crystal_density_meas' value 'not measured' was changed to '?'
- the value is perceived as not measured.

Automatic conversion script
Id: cif_fix_values 3008 2015-01-20 13:52:24Z robertas 
;
_cod_original_cell_volume 2241.6(11)
_cod_original_sg_symbol_H-M P-1
_cod_database_code 4082773

loop_
_symmetry_equiv_pos_as_xyz
'x, y, z'
'-x, -y, -z'

loop_
_atom_site_label
_atom_site_type_symbol
_atom_site_fract_x
_atom_site_fract_y
_atom_site_fract_z
_atom_site_U_iso_or_equiv
_atom_site_adp_type
_atom_site_occupancy
_atom_site_symmetry_multiplicity
_atom_site_calc_flag
_atom_site_refinement_flags
_atom_site_disorder_assembly
_atom_site_disorder_group
Cl1 Cl 0.5630(5) 0.2352(5) 0.2298(3) 0.0913(12) Uani 0.8887(18) 1 d PU A 1
C1 C 0.8217(4) -0.0383(3) 0.27272(19) 0.0499(9) Uani 0.8887(18) 1 d PDU A 1
Si1 Si 0.68168(14) -0.09322(11) 0.31552(7) 0.0736(4) Uani 0.8887(18) 1 d PDU A 1
C2 C 0.5982(6) -0.0106(6) 0.3970(4) 0.094(2) Uani 0.8887(18) 1 d PDU A 1
H2A H 0.5768 0.0714 0.3797 0.141 Uiso 0.8887(18) 1 calc PR A 1
H2B H 0.6511 -0.0218 0.4386 0.141 Uiso 0.8887(18) 1 calc PR A 1
H2C H 0.5234 -0.0388 0.4148 0.141 Uiso 0.8887(18) 1 calc PR A 1
C3 C 0.7144(7) -0.2514(5) 0.3543(4) 0.113(2) Uani 0.8887(18) 1 d PDU A 1
H3A H 0.7765 -0.2643 0.3907 0.169 Uiso 0.8887(18) 1 calc PR A 1
H3B H 0.7445 -0.2996 0.3123 0.169 Uiso 0.8887(18) 1 calc PR A 1
H3C H 0.6391 -0.2716 0.3797 0.169 Uiso 0.8887(18) 1 calc PR A 1
C4 C 0.5606(6) -0.0813(6) 0.2473(3) 0.1007(18) Uani 0.8887(18) 1 d PDU A 1
H4A H 0.5384 -0.0015 0.2251 0.151 Uiso 0.8887(18) 1 calc PR A 1
H4B H 0.4879 -0.1045 0.2746 0.151 Uiso 0.8887(18) 1 calc PR A 1
H4C H 0.5927 -0.1317 0.2068 0.151 Uiso 0.8887(18) 1 calc PR A 1
Si2 Si 0.86385(14) -0.07086(9) 0.17140(6) 0.0626(4) Uani 0.8887(18) 1 d PDU A 1
C5 C 0.8634(8) -0.2249(4) 0.1541(4) 0.110(2) Uani 0.8887(18) 1 d PDU A 1
H5A H 0.7837 -0.2427 0.1728 0.164 Uiso 0.8887(18) 1 calc PR A 1
H5B H 0.9277 -0.2777 0.1810 0.164 Uiso 0.8887(18) 1 calc PR A 1
H5C H 0.8785 -0.2336 0.0996 0.164 Uiso 0.8887(18) 1 calc PR A 1
C6 C 1.0207(5) -0.0469(4) 0.1326(3) 0.0828(14) Uani 0.8887(18) 1 d PDU A 1
H6A H 1.0270 0.0316 0.1399 0.124 Uiso 0.8887(18) 1 calc PR A 1
H6B H 1.0332 -0.0577 0.0784 0.124 Uiso 0.8887(18) 1 calc PR A 1
H6C H 1.0833 -0.1022 0.1595 0.124 Uiso 0.8887(18) 1 calc PR A 1
C7 C 0.7574(7) 0.0231(5) 0.1024(3) 0.0797(18) Uani 0.8887(18) 1 d PDU A 1
H7A H 0.7554 0.1043 0.1072 0.120 Uiso 0.8887(18) 1 calc PR A 1
H7B H 0.6748 0.0080 0.1141 0.120 Uiso 0.8887(18) 1 calc PR A 1
H7C H 0.7872 0.0053 0.0504 0.120 Uiso 0.8887(18) 1 calc PR A 1
Si3 Si 0.95531(15) -0.08765(10) 0.33268(8) 0.0725(4) Uani 0.8887(18) 1 d PDU A 1
C8 C 1.0817(5) -0.0026(5) 0.3134(4) 0.0824(16) Uani 0.8887(18) 1 d PDU A 1
H8A H 1.0471 0.0789 0.3192 0.124 Uiso 0.8887(18) 1 calc PR A 1
H8B H 1.1197 -0.0110 0.2615 0.124 Uiso 0.8887(18) 1 calc PR A 1
H8C H 1.1436 -0.0317 0.3495 0.124 Uiso 0.8887(18) 1 calc PR A 1
C9 C 0.9114(7) -0.0813(5) 0.4372(3) 0.0979(18) Uani 0.8887(18) 1 d PDU A 1
H9A H 0.8692 -0.0029 0.4470 0.147 Uiso 0.8887(18) 1 calc PR A 1
H9B H 0.9851 -0.1032 0.4646 0.147 Uiso 0.8887(18) 1 calc PR A 1
H9C H 0.8569 -0.1347 0.4545 0.147 Uiso 0.8887(18) 1 calc PR A 1
C10 C 1.0382(7) -0.2442(5) 0.3218(6) 0.126(3) Uani 0.8887(18) 1 d PDU A 1
H10A H 1.0645 -0.2536 0.2682 0.189 Uiso 0.8887(18) 1 calc PR A 1
H10B H 0.9824 -0.2959 0.3406 0.189 Uiso 0.8887(18) 1 calc PR A 1
H10C H 1.1098 -0.2631 0.3512 0.189 Uiso 0.8887(18) 1 calc PR A 1
Mn1 Mn 0.7643(3) 0.14875(18) 0.26925(15) 0.0434(4) Uani 0.8887(18) 1 d PDU A 1
C11 C 0.8957(4) 0.2807(4) 0.2224(2) 0.0402(9) Uani 0.8887(18) 1 d PDU A 1
H11A H 0.9811 0.2481 0.2362 0.048 Uiso 0.8887(18) 1 calc PR A 1
C12 C 0.8196(4) 0.3184(3) 0.2870(2) 0.0396(9) Uani 0.8887(18) 1 d PDU A 1
H12A H 0.7557 0.3898 0.2774 0.048 Uiso 0.8887(18) 1 calc PR A 1
C13 C 0.8110(4) 0.2621(4) 0.3616(2) 0.0442(9) Uani 0.8887(18) 1 d PDU A 1
H13A H 0.8945 0.2290 0.3785 0.053 Uiso 0.8887(18) 1 calc PR A 1
Si4 Si 0.8985(3) 0.3688(2) 0.12916(14) 0.0488(5) Uani 0.8887(18) 1 d PDU A 1
C14 C 0.9345(5) 0.2754(5) 0.0475(2) 0.0724(15) Uani 0.8887(18) 1 d PDU A 1
H14A H 1.0131 0.2218 0.0530 0.109 Uiso 0.8887(18) 1 calc PR A 1
H14B H 0.9392 0.3240 -0.0004 0.109 Uiso 0.8887(18) 1 calc PR A 1
H14C H 0.8700 0.2319 0.0476 0.109 Uiso 0.8887(18) 1 calc PR A 1
C15 C 1.0201(6) 0.4583(4) 0.1204(3) 0.0691(13) Uani 0.8887(18) 1 d PDU A 1
H15A H 1.0051 0.5080 0.1620 0.104 Uiso 0.8887(18) 1 calc PR A 1
H15B H 1.0173 0.5059 0.0718 0.104 Uiso 0.8887(18) 1 calc PR A 1
H15C H 1.1009 0.4073 0.1227 0.104 Uiso 0.8887(18) 1 calc PR A 1
C16 C 0.7476(6) 0.4705(6) 0.1179(4) 0.0829(14) Uani 0.8887(18) 1 d PDU A 1
H16A H 0.7284 0.5197 0.1599 0.124 Uiso 0.8887(18) 1 calc PR A 1
H16B H 0.6835 0.4265 0.1181 0.124 Uiso 0.8887(18) 1 calc PR A 1
H16C H 0.7522 0.5185 0.0697 0.124 Uiso 0.8887(18) 1 calc PR A 1
Si5 Si 0.7086(3) 0.3307(3) 0.44023(15) 0.0578(7) Uani 0.8887(18) 1 d PDU A 1
C17 C 0.7839(6) 0.4299(7) 0.4856(4) 0.0808(14) Uani 0.8887(18) 1 d PDU A 1
H17A H 0.8062 0.4889 0.4471 0.121 Uiso 0.8887(18) 1 calc PR A 1
H17B H 0.8577 0.3853 0.5078 0.121 Uiso 0.8887(18) 1 calc PR A 1
H17C H 0.7268 0.4670 0.5255 0.121 Uiso 0.8887(18) 1 calc PR A 1
C18 C 0.5666(6) 0.4217(6) 0.4016(3) 0.0981(19) Uani 0.8887(18) 1 d PDU A 1
H18A H 0.5892 0.4787 0.3617 0.147 Uiso 0.8887(18) 1 calc PR A 1
H18B H 0.5146 0.4612 0.4425 0.147 Uiso 0.8887(18) 1 calc PR A 1
H18C H 0.5218 0.3726 0.3804 0.147 Uiso 0.8887(18) 1 calc PR A 1
C19 C 0.6697(6) 0.2209(5) 0.5179(3) 0.0921(18) Uani 0.8887(18) 1 d PDU A 1
H19A H 0.6290 0.1681 0.4971 0.138 Uiso 0.8887(18) 1 calc PR A 1
H19B H 0.6151 0.2599 0.5580 0.138 Uiso 0.8887(18) 1 calc PR A 1
H19C H 0.7449 0.1774 0.5389 0.138 Uiso 0.8887(18) 1 calc PR A 1
Li1 Li 0.3728(7) 0.3522(6) 0.2041(4) 0.0682(14) Uani 0.8887(18) 1 d PDU A 1
O1 O 0.3248(5) 0.2730(3) 0.12580(19) 0.0688(9) Uani 0.8887(18) 1 d PDU A 1
C20 C 0.3952(10) 0.2639(8) 0.0530(4) 0.0931(15) Uani 0.8887(18) 1 d PDU A 1
H20A H 0.3558 0.3230 0.0148 0.112 Uiso 0.8887(18) 1 calc PR A 1
H20B H 0.4788 0.2757 0.0568 0.112 Uiso 0.8887(18) 1 calc PR A 1
C21 C 0.4007(7) 0.1503(6) 0.0309(4) 0.119(2) Uani 0.8887(18) 1 d PDU A 1
H21A H 0.4867 0.1073 0.0276 0.143 Uiso 0.8887(18) 1 calc PR A 1
H21B H 0.3700 0.1564 -0.0197 0.143 Uiso 0.8887(18) 1 calc PR A 1
C22 C 0.3277(6) 0.0889(5) 0.0856(4) 0.0982(18) Uani 0.8887(18) 1 d PDU A 1
H22A H 0.3774 0.0145 0.1050 0.118 Uiso 0.8887(18) 1 calc PR A 1
H22B H 0.2575 0.0737 0.0622 0.118 Uiso 0.8887(18) 1 calc PR A 1
C23 C 0.2830(5) 0.1660(5) 0.1495(3) 0.0824(15) Uani 0.8887(18) 1 d PDU A 1
H23A H 0.1926 0.1811 0.1578 0.099 Uiso 0.8887(18) 1 calc PR A 1
H23B H 0.3175 0.1293 0.1972 0.099 Uiso 0.8887(18) 1 calc PR A 1
O2 O 0.2599(3) 0.3537(3) 0.2924(2) 0.0894(11) Uani 0.8887(18) 1 d PDU A 1
C24 C 0.1684(7) 0.4547(7) 0.3095(4) 0.124(2) Uani 0.8887(18) 1 d PDU A 1
H24A H 0.2078 0.5117 0.3278 0.149 Uiso 0.8887(18) 1 calc PR A 1
H24B H 0.1299 0.4900 0.2627 0.149 Uiso 0.8887(18) 1 calc PR A 1
C25 C 0.0793(6) 0.4272(6) 0.3642(4) 0.1025(17) Uani 0.8887(18) 1 d PDU A 1
H25A H 0.0079 0.4151 0.3405 0.123 Uiso 0.8887(18) 1 calc PR A 1
H25B H 0.0513 0.4890 0.3987 0.123 Uiso 0.8887(18) 1 calc PR A 1
C26 C 0.1409(7) 0.3189(6) 0.4059(4) 0.101(2) Uani 0.8887(18) 1 d PDU A 1
H26A H 0.0867 0.2627 0.4140 0.121 Uiso 0.8887(18) 1 calc PR A 1
H26B H 0.1608 0.3347 0.4560 0.121 Uiso 0.8887(18) 1 calc PR A 1
C27 C 0.2602(7) 0.2698(7) 0.3569(4) 0.132(2) Uani 0.8887(18) 1 d PDU A 1
H27A H 0.3332 0.2629 0.3848 0.158 Uiso 0.8887(18) 1 calc PR A 1
H27B H 0.2581 0.1934 0.3412 0.158 Uiso 0.8887(18) 1 calc PR A 1
O3 O 0.3731(3) 0.5126(3) 0.1675(2) 0.0735(9) Uani 0.8887(18) 1 d PDU A 1
C28 C 0.4134(5) 0.5912(5) 0.2103(4) 0.0895(16) Uani 0.8887(18) 1 d PDU A 1
H28A H 0.4998 0.5624 0.2209 0.107 Uiso 0.8887(18) 1 calc PR A 1
H28B H 0.3624 0.6012 0.2590 0.107 Uiso 0.8887(18) 1 calc PR A 1
C29 C 0.3993(8) 0.7002(6) 0.1618(5) 0.128(2) Uani 0.8887(18) 1 d PDU A 1
H29A H 0.4803 0.7133 0.1395 0.154 Uiso 0.8887(18) 1 calc PR A 1
H29B H 0.3597 0.7652 0.1920 0.154 Uiso 0.8887(18) 1 calc PR A 1
C30 C 0.3227(7) 0.6921(5) 0.1013(4) 0.108(2) Uani 0.8887(18) 1 d PDU A 1
H30A H 0.2361 0.7287 0.1144 0.130 Uiso 0.8887(18) 1 calc PR A 1
H30B H 0.3517 0.7298 0.0524 0.130 Uiso 0.8887(18) 1 calc PR A 1
C31 C 0.3360(6) 0.5720(5) 0.0974(3) 0.0931(16) Uani 0.8887(18) 1 d PDU A 1
H31A H 0.2573 0.5550 0.0870 0.112 Uiso 0.8887(18) 1 calc PR A 1
H31B H 0.3981 0.5463 0.0555 0.112 Uiso 0.8887(18) 1 calc PR A 1
Br1 Br 0.5707(16) 0.2471(15) 0.2101(9) 0.065(2) Uani 0.1113(18) 1 d PU A 2
C1A C 0.8212(10) -0.0342(13) 0.2763(6) 0.076(4) Uani 0.1113(18) 1 d PDU A 2
Si1A Si 0.7420(11) -0.0768(11) 0.3707(6) 0.094(3) Uani 0.1113(18) 1 d PDU A 2
C2A C 0.582(2) 0.012(3) 0.3874(18) 0.094(9) Uani 0.1113(18) 1 d PDU A 2
H2AA H 0.5853 0.0930 0.3872 0.141 Uiso 0.1113(18) 1 calc PR A 2
H2AB H 0.5441 -0.0148 0.4365 0.141 Uiso 0.1113(18) 1 calc PR A 2
H2AC H 0.5327 0.0031 0.3470 0.141 Uiso 0.1113(18) 1 calc PR A 2
C3A C 0.727(4) -0.2339(17) 0.3853(16) 0.100(9) Uani 0.1113(18) 1 d PDU A 2
H3AA H 0.6763 -0.2485 0.3473 0.151 Uiso 0.1113(18) 1 calc PR A 2
H3AB H 0.6875 -0.2496 0.4362 0.151 Uiso 0.1113(18) 1 calc PR A 2
H3AC H 0.8078 -0.2841 0.3798 0.151 Uiso 0.1113(18) 1 calc PR A 2
C4A C 0.821(3) -0.056(3) 0.4552(8) 0.080(8) Uani 0.1113(18) 1 d PDU A 2
H4AA H 0.8417 0.0207 0.4483 0.120 Uiso 0.1113(18) 1 calc PR A 2
H4AB H 0.8965 -0.1148 0.4591 0.120 Uiso 0.1113(18) 1 calc PR A 2
H4AC H 0.7668 -0.0621 0.5016 0.120 Uiso 0.1113(18) 1 calc PR A 2
Si2A Si 0.7641(12) -0.0863(11) 0.1943(6) 0.096(4) Uani 0.1113(18) 1 d PDU A 2
C5A C 0.841(4) -0.2393(19) 0.174(2) 0.097(9) Uani 0.1113(18) 1 d PDU A 2
H5AA H 0.9272 -0.2420 0.1559 0.145 Uiso 0.1113(18) 1 calc PR A 2
H5AB H 0.7997 -0.2638 0.1350 0.145 Uiso 0.1113(18) 1 calc PR A 2
H5AC H 0.8362 -0.2909 0.2205 0.145 Uiso 0.1113(18) 1 calc PR A 2
C6A C 0.5944(16) -0.085(4) 0.2069(17) 0.100(9) Uani 0.1113(18) 1 d PDU A 2
H6AA H 0.5505 -0.0154 0.2295 0.150 Uiso 0.1113(18) 1 calc PR A 2
H6AB H 0.5801 -0.1530 0.2403 0.150 Uiso 0.1113(18) 1 calc PR A 2
H6AC H 0.5649 -0.0873 0.1574 0.150 Uiso 0.1113(18) 1 calc PR A 2
C7A C 0.784(5) 0.005(3) 0.1009(10) 0.079(9) Uani 0.1113(18) 1 d PDU A 2
H7AA H 0.7328 0.0820 0.1043 0.118 Uiso 0.1113(18) 1 calc PR A 2
H7AB H 0.7608 -0.0311 0.0597 0.118 Uiso 0.1113(18) 1 calc PR A 2
H7AC H 0.8704 0.0113 0.0907 0.118 Uiso 0.1113(18) 1 calc PR A 2
Si3A Si 0.9933(9) -0.0734(11) 0.2747(7) 0.096(4) Uani 0.1113(18) 1 d PDU A 2
C8A C 1.066(2) 0.012(3) 0.334(2) 0.085(10) Uani 0.1113(18) 1 d PDU A 2
H8AA H 1.0437 0.0939 0.3171 0.128 Uiso 0.1113(18) 1 calc PR A 2
H8AB H 1.1549 -0.0140 0.3284 0.128 Uiso 0.1113(18) 1 calc PR A 2
H8AC H 1.0360 -0.0007 0.3876 0.128 Uiso 0.1113(18) 1 calc PR A 2
C9A C 1.0735(19) -0.053(3) 0.1774(11) 0.094(8) Uani 0.1113(18) 1 d PDU A 2
H9AA H 1.0396 0.0234 0.1535 0.142 Uiso 0.1113(18) 1 calc PR A 2
H9AB H 1.0617 -0.1119 0.1464 0.142 Uiso 0.1113(18) 1 calc PR A 2
H9AC H 1.1611 -0.0603 0.1815 0.142 Uiso 0.1113(18) 1 calc PR A 2
C10A C 1.055(2) -0.2313(17) 0.310(3) 0.088(9) Uani 0.1113(18) 1 d PDU A 2
H10D H 1.0233 -0.2463 0.3625 0.132 Uiso 0.1113(18) 1 calc PR A 2
H10E H 1.1448 -0.2463 0.3065 0.132 Uiso 0.1113(18) 1 calc PR A 2
H10F H 1.0291 -0.2818 0.2780 0.132 Uiso 0.1113(18) 1 calc PR A 2
Mn1A Mn 0.753(3) 0.1479(19) 0.2710(14) 0.057(4) Uani 0.1113(18) 1 d PDU A 2
C11A C 0.880(2) 0.281(2) 0.2191(12) 0.047(5) Uani 0.1113(18) 1 d PDU A 2
H11B H 0.9661 0.2524 0.2332 0.056 Uiso 0.1113(18) 1 calc PR A 2
C12A C 0.803(3) 0.322(2) 0.2823(12) 0.046(5) Uani 0.1113(18) 1 d PDU A 2
H12B H 0.7373 0.3911 0.2698 0.055 Uiso 0.1113(18) 1 calc PR A 2
C13A C 0.792(2) 0.273(2) 0.3586(11) 0.049(5) Uani 0.1113(18) 1 d PDU A 2
H13B H 0.8745 0.2438 0.3777 0.059 Uiso 0.1113(18) 1 calc PR A 2
Si4A Si 0.880(3) 0.366(2) 0.1245(12) 0.064(5) Uani 0.1113(18) 1 d PDU A 2
C14A C 0.881(4) 0.274(3) 0.0453(14) 0.0724(15) Uani 0.1113(18) 1 d PDU A 2
H14D H 0.9554 0.2132 0.0444 0.109 Uiso 0.1113(18) 1 calc PR A 2
H14E H 0.8789 0.3214 -0.0033 0.109 Uiso 0.1113(18) 1 calc PR A 2
H14F H 0.8090 0.2385 0.0536 0.109 Uiso 0.1113(18) 1 calc PR A 2
C15A C 1.021(4) 0.432(4) 0.104(2) 0.0691(13) Uani 0.1113(18) 1 d PDU A 2
H15D H 1.0198 0.4861 0.1413 0.104 Uiso 0.1113(18) 1 calc PR A 2
H15E H 1.0205 0.4723 0.0529 0.104 Uiso 0.1113(18) 1 calc PR A 2
H15F H 1.0944 0.3707 0.1068 0.104 Uiso 0.1113(18) 1 calc PR A 2
C16A C 0.743(4) 0.487(4) 0.122(2) 0.0829(14) Uani 0.1113(18) 1 d PDU A 2
H16D H 0.7344 0.5285 0.1671 0.124 Uiso 0.1113(18) 1 calc PR A 2
H16E H 0.6692 0.4566 0.1197 0.124 Uiso 0.1113(18) 1 calc PR A 2
H16F H 0.7526 0.5406 0.0763 0.124 Uiso 0.1113(18) 1 calc PR A 2
Si5A Si 0.684(2) 0.3500(18) 0.4319(11) 0.047(4) Uani 0.1113(18) 1 d PDU A 2
C17A C 0.766(4) 0.426(5) 0.491(2) 0.0808(14) Uani 0.1113(18) 1 d PDU A 2
H17D H 0.7940 0.4896 0.4595 0.121 Uiso 0.1113(18) 1 calc PR A 2
H17E H 0.8368 0.3715 0.5105 0.121 Uiso 0.1113(18) 1 calc PR A 2
H17F H 0.7101 0.4561 0.5336 0.121 Uiso 0.1113(18) 1 calc PR A 2
C18A C 0.566(4) 0.464(4) 0.384(2) 0.0981(19) Uani 0.1113(18) 1 d PDU A 2
H18D H 0.6075 0.5119 0.3463 0.147 Uiso 0.1113(18) 1 calc PR A 2
H18E H 0.5169 0.5114 0.4222 0.147 Uiso 0.1113(18) 1 calc PR A 2
H18F H 0.5135 0.4269 0.3592 0.147 Uiso 0.1113(18) 1 calc PR A 2
C19A C 0.610(4) 0.248(3) 0.500(2) 0.0921(18) Uani 0.1113(18) 1 d PDU A 2
H19D H 0.5725 0.2012 0.4708 0.138 Uiso 0.1113(18) 1 calc PR A 2
H19E H 0.5468 0.2914 0.5336 0.138 Uiso 0.1113(18) 1 calc PR A 2
H19F H 0.6718 0.1970 0.5295 0.138 Uiso 0.1113(18) 1 calc PR A 2
Li1A Li 0.358(2) 0.3459(16) 0.2022(11) 0.0682(14) Uani 0.1113(18) 1 d PDU A 2
O1A O 0.317(4) 0.290(2) 0.1116(11) 0.0688(9) Uani 0.1113(18) 1 d PDU A 2
C20A C 0.403(7) 0.277(6) 0.045(2) 0.0931(15) Uani 0.1113(18) 1 d PDU A 2
H20C H 0.4003 0.3524 0.0144 0.112 Uiso 0.1113(18) 1 calc PR A 2
H20D H 0.4872 0.2476 0.0597 0.112 Uiso 0.1113(18) 1 calc PR A 2
C21A C 0.367(5) 0.197(5) 0.0018(19) 0.119(2) Uani 0.1113(18) 1 d PDU A 2
H21C H 0.3237 0.2388 -0.0419 0.143 Uiso 0.1113(18) 1 calc PR A 2
H21D H 0.4403 0.1427 -0.0181 0.143 Uiso 0.1113(18) 1 calc PR A 2
C22A C 0.287(5) 0.133(3) 0.050(2) 0.0982(18) Uani 0.1113(18) 1 d PDU A 2
H22C H 0.3288 0.0521 0.0602 0.118 Uiso 0.1113(18) 1 calc PR A 2
H22D H 0.2118 0.1354 0.0249 0.118 Uiso 0.1113(18) 1 calc PR A 2
C23A C 0.256(4) 0.192(3) 0.1226(16) 0.0824(15) Uani 0.1113(18) 1 d PDU A 2
H23C H 0.1665 0.2188 0.1322 0.099 Uiso 0.1113(18) 1 calc PR A 2
H23D H 0.2865 0.1389 0.1663 0.099 Uiso 0.1113(18) 1 calc PR A 2
O2A O 0.265(2) 0.295(2) 0.2908(11) 0.0894(11) Uani 0.1113(18) 1 d PDU A 2
C24A C 0.149(3) 0.362(4) 0.3190(17) 0.124(2) Uani 0.1113(18) 1 d PDU A 2
H24C H 0.1420 0.4428 0.2973 0.149 Uiso 0.1113(18) 1 calc PR A 2
H24D H 0.0821 0.3320 0.3020 0.149 Uiso 0.1113(18) 1 calc PR A 2
C25A C 0.137(4) 0.358(5) 0.3973(18) 0.1025(17) Uani 0.1113(18) 1 d PDU A 2
H25C H 0.0631 0.3290 0.4185 0.123 Uiso 0.1113(18) 1 calc PR A 2
H25D H 0.1305 0.4357 0.4140 0.123 Uiso 0.1113(18) 1 calc PR A 2
C26A C 0.250(4) 0.278(4) 0.4225(12) 0.101(2) Uani 0.1113(18) 1 d PDU A 2
H26C H 0.2284 0.2229 0.4648 0.121 Uiso 0.1113(18) 1 calc PR A 2
H26D H 0.3052 0.3220 0.4400 0.121 Uiso 0.1113(18) 1 calc PR A 2
C27A C 0.312(4) 0.214(3) 0.3525(17) 0.132(2) Uani 0.1113(18) 1 d PDU A 2
H27C H 0.4023 0.2006 0.3506 0.158 Uiso 0.1113(18) 1 calc PR A 2
H27D H 0.2871 0.1395 0.3524 0.158 Uiso 0.1113(18) 1 calc PR A 2
O3A O 0.324(3) 0.5138(15) 0.1941(13) 0.0735(9) Uani 0.1113(18) 1 d PDU A 2
C28A C 0.365(4) 0.579(2) 0.2464(19) 0.0895(16) Uani 0.1113(18) 1 d PDU A 2
H28C H 0.4544 0.5529 0.2505 0.107 Uiso 0.1113(18) 1 calc PR A 2
H28D H 0.3220 0.5693 0.2975 0.107 Uiso 0.1113(18) 1 calc PR A 2
C29A C 0.336(6) 0.6991(19) 0.215(3) 0.128(2) Uani 0.1113(18) 1 d PDU A 2
H29C H 0.2689 0.7436 0.2465 0.154 Uiso 0.1113(18) 1 calc PR A 2
H29D H 0.4088 0.7342 0.2125 0.154 Uiso 0.1113(18) 1 calc PR A 2
C30A C 0.299(5) 0.701(2) 0.137(2) 0.108(2) Uani 0.1113(18) 1 d PDU A 2
H30C H 0.2282 0.7640 0.1279 0.130 Uiso 0.1113(18) 1 calc PR A 2
H30D H 0.3675 0.7103 0.0988 0.130 Uiso 0.1113(18) 1 calc PR A 2
C31A C 0.268(4) 0.5922(19) 0.136(2) 0.0931(16) Uani 0.1113(18) 1 d PDU A 2
H31C H 0.2966 0.5626 0.0857 0.112 Uiso 0.1113(18) 1 calc PR A 2
H31D H 0.1782 0.6005 0.1434 0.112 Uiso 0.1113(18) 1 calc PR A 2

loop_
_atom_site_aniso_label
_atom_site_aniso_U_11
_atom_site_aniso_U_22
_atom_site_aniso_U_33
_atom_site_aniso_U_23
_atom_site_aniso_U_13
_atom_site_aniso_U_12
Cl1 0.0498(14) 0.088(3) 0.141(4) -0.035(2) -0.0356(19) -0.0006(13)
C1 0.075(2) 0.0313(17) 0.0446(19) -0.0046(15) 0.0059(17) -0.0174(17)
Si1 0.1092(11) 0.0605(7) 0.0637(8) -0.0145(6) 0.0180(7) -0.0533(7)
C2 0.111(4) 0.103(4) 0.080(3) -0.027(3) 0.042(3) -0.063(3)
C3 0.171(6) 0.072(3) 0.108(4) 0.000(3) 0.020(4) -0.070(3)
C4 0.105(4) 0.115(4) 0.107(4) -0.037(3) 0.009(3) -0.073(3)
Si2 0.0971(10) 0.0379(6) 0.0527(6) -0.0162(5) 0.0141(6) -0.0179(6)
C5 0.180(6) 0.058(3) 0.094(4) -0.039(3) 0.030(4) -0.036(3)
C6 0.095(3) 0.067(3) 0.073(3) -0.007(2) 0.022(3) -0.002(3)
C7 0.110(4) 0.088(4) 0.053(2) -0.017(2) -0.008(2) -0.040(3)
Si3 0.1021(11) 0.0399(6) 0.0693(9) 0.0156(6) -0.0173(7) -0.0068(6)
C8 0.069(3) 0.072(3) 0.097(4) 0.015(3) -0.028(3) 0.004(2)
C9 0.145(5) 0.091(4) 0.064(3) 0.023(3) -0.029(3) -0.045(4)
C10 0.164(6) 0.055(3) 0.137(6) 0.021(3) -0.029(5) 0.016(3)
Mn1 0.0452(9) 0.0327(5) 0.0549(8) -0.0104(5) -0.0061(6) -0.0097(5)
C11 0.040(2) 0.0388(19) 0.0403(17) -0.0002(15) -0.0027(15) -0.0078(16)
C12 0.041(2) 0.0317(17) 0.049(2) -0.0098(16) -0.0045(16) -0.0101(16)
C13 0.045(2) 0.050(2) 0.0411(18) -0.0117(16) 0.0010(15) -0.0172(17)
Si4 0.0608(11) 0.0383(8) 0.0442(8) 0.0057(6) -0.0034(7) -0.0084(7)
C14 0.111(4) 0.061(2) 0.047(2) 0.0029(17) -0.001(2) -0.029(3)
C15 0.082(3) 0.049(3) 0.075(3) 0.010(2) -0.001(2) -0.023(2)
C16 0.081(3) 0.072(3) 0.085(3) 0.019(2) -0.018(2) 0.001(2)
Si5 0.0598(12) 0.0683(15) 0.0487(10) -0.0260(10) 0.0075(7) -0.0162(9)
C17 0.097(3) 0.089(3) 0.066(2) -0.038(2) 0.014(2) -0.034(3)
C18 0.081(3) 0.116(4) 0.087(3) -0.047(3) -0.001(3) 0.019(3)
C19 0.113(4) 0.100(3) 0.067(3) -0.020(2) 0.037(3) -0.046(3)
Li1 0.061(3) 0.063(3) 0.078(3) -0.015(3) -0.007(3) -0.003(3)
O1 0.0617(17) 0.0662(18) 0.079(2) -0.0161(16) -0.0133(16) -0.0065(16)
C20 0.118(4) 0.084(3) 0.078(3) -0.016(3) -0.003(3) -0.022(3)
C21 0.142(5) 0.107(4) 0.118(4) -0.048(3) 0.016(4) -0.040(4)
C22 0.118(4) 0.082(3) 0.104(4) -0.025(3) -0.015(3) -0.030(3)
C23 0.069(3) 0.080(3) 0.101(3) -0.012(3) -0.013(2) -0.018(2)
O2 0.084(2) 0.087(2) 0.0799(19) 0.0012(19) 0.0063(16) 0.008(2)
C24 0.113(4) 0.130(4) 0.095(3) -0.002(3) 0.027(3) 0.026(3)
C25 0.099(4) 0.099(4) 0.111(4) -0.006(3) 0.004(3) -0.034(3)
C26 0.117(4) 0.098(4) 0.092(3) 0.008(3) -0.002(3) -0.042(3)
C27 0.126(5) 0.112(4) 0.143(4) 0.027(4) 0.008(4) -0.024(3)
O3 0.079(2) 0.0557(15) 0.086(2) -0.0159(15) -0.0119(17) -0.0066(15)
C28 0.084(4) 0.084(3) 0.105(4) -0.027(3) -0.018(3) -0.014(3)
C29 0.155(5) 0.086(3) 0.162(5) -0.010(3) -0.050(4) -0.049(4)
C30 0.125(5) 0.076(3) 0.120(4) -0.006(3) -0.016(4) -0.014(3)
C31 0.116(4) 0.077(3) 0.093(3) 0.004(3) -0.022(3) -0.032(3)
Br1 0.047(3) 0.060(3) 0.091(5) 0.016(3) -0.017(3) -0.021(2)
C1A 0.092(7) 0.056(6) 0.079(7) -0.006(7) -0.011(6) -0.010(6)
Si1A 0.118(7) 0.076(6) 0.090(6) -0.007(5) -0.006(5) -0.027(6)
C2A 0.097(9) 0.096(13) 0.091(13) -0.005(10) -0.005(8) -0.028(9)
C3A 0.108(14) 0.089(8) 0.109(14) -0.002(8) -0.003(10) -0.036(9)
C4A 0.083(12) 0.078(12) 0.074(9) -0.004(9) 0.006(9) -0.014(9)
Si2A 0.120(7) 0.078(6) 0.100(6) -0.022(5) -0.009(6) -0.035(6)
C5A 0.113(13) 0.088(9) 0.093(14) -0.023(8) -0.002(10) -0.024(9)
C6A 0.103(8) 0.101(13) 0.099(14) -0.010(10) -0.008(8) -0.031(9)
C7A 0.086(14) 0.079(12) 0.080(9) -0.030(9) -0.009(9) -0.022(10)
Si3A 0.099(6) 0.073(6) 0.104(7) 0.000(6) -0.019(5) 0.009(5)
C8A 0.080(14) 0.081(13) 0.087(13) -0.001(10) -0.011(10) -0.002(10)
C9A 0.097(11) 0.086(12) 0.097(9) -0.008(8) -0.005(8) -0.016(10)
C10A 0.093(12) 0.079(9) 0.086(13) -0.005(8) -0.006(10) -0.004(8)
Mn1A 0.047(5) 0.062(5) 0.063(7) -0.013(4) 0.002(5) -0.015(4)
C11A 0.041(8) 0.049(9) 0.047(6) -0.005(7) 0.001(7) -0.002(7)
C12A 0.046(11) 0.052(8) 0.038(7) -0.006(8) -0.004(7) -0.006(9)
C13A 0.055(9) 0.043(9) 0.045(6) 0.000(6) 0.001(6) -0.005(7)
Si4A 0.069(8) 0.067(8) 0.051(7) 0.004(5) 0.004(7) -0.010(5)
C14A 0.111(4) 0.061(2) 0.047(2) 0.0029(17) -0.001(2) -0.029(3)
C15A 0.082(3) 0.049(3) 0.075(3) 0.010(2) -0.001(2) -0.023(2)
C16A 0.081(3) 0.072(3) 0.085(3) 0.019(2) -0.018(2) 0.001(2)
Si5A 0.062(8) 0.040(5) 0.040(6) -0.005(4) 0.019(5) -0.023(5)
C17A 0.097(3) 0.089(3) 0.066(2) -0.038(2) 0.014(2) -0.034(3)
C18A 0.081(3) 0.116(4) 0.087(3) -0.047(3) -0.001(3) 0.019(3)
C19A 0.113(4) 0.100(3) 0.067(3) -0.020(2) 0.037(3) -0.046(3)
Li1A 0.061(3) 0.063(3) 0.078(3) -0.015(3) -0.007(3) -0.003(3)
O1A 0.0617(17) 0.0662(18) 0.079(2) -0.0161(16) -0.0133(16) -0.0065(16)
C20A 0.118(4) 0.084(3) 0.078(3) -0.016(3) -0.003(3) -0.022(3)
C21A 0.142(5) 0.107(4) 0.118(4) -0.048(3) 0.016(4) -0.040(4)
C22A 0.118(4) 0.082(3) 0.104(4) -0.025(3) -0.015(3) -0.030(3)
C23A 0.069(3) 0.080(3) 0.101(3) -0.012(3) -0.013(2) -0.018(2)
O2A 0.084(2) 0.087(2) 0.0799(19) 0.0012(19) 0.0063(16) 0.008(2)
C24A 0.113(4) 0.130(4) 0.095(3) -0.002(3) 0.027(3) 0.026(3)
C25A 0.099(4) 0.099(4) 0.111(4) -0.006(3) 0.004(3) -0.034(3)
C26A 0.117(4) 0.098(4) 0.092(3) 0.008(3) -0.002(3) -0.042(3)
C27A 0.126(5) 0.112(4) 0.143(4) 0.027(4) 0.008(4) -0.024(3)
O3A 0.079(2) 0.0557(15) 0.086(2) -0.0159(15) -0.0119(17) -0.0066(15)
C28A 0.084(4) 0.084(3) 0.105(4) -0.027(3) -0.018(3) -0.014(3)
C29A 0.155(5) 0.086(3) 0.162(5) -0.010(3) -0.050(4) -0.049(4)
C30A 0.125(5) 0.076(3) 0.120(4) -0.006(3) -0.016(4) -0.014(3)
C31A 0.116(4) 0.077(3) 0.093(3) 0.004(3) -0.022(3) -0.032(3)

loop_
_atom_type_symbol
_atom_type_description
_atom_type_scat_dispersion_real
_atom_type_scat_dispersion_imag
_atom_type_scat_source
C C 0.0033 0.0016 'International Tables Vol C Tables 4.2.6.8 and 6.1.1.4'
H H 0.0000 0.0000 'International Tables Vol C Tables 4.2.6.8 and 6.1.1.4'
Li Li -0.0003 0.0001 'International Tables Vol C Tables 4.2.6.8 and 6.1.1.4'
O O 0.0106 0.0060 'International Tables Vol C Tables 4.2.6.8 and 6.1.1.4'
Si Si 0.0817 0.0704 'International Tables Vol C Tables 4.2.6.8 and 6.1.1.4'
Cl Cl 0.1484 0.1585 'International Tables Vol C Tables 4.2.6.8 and 6.1.1.4'
Mn Mn 0.3368 0.7283 'International Tables Vol C Tables 4.2.6.8 and 6.1.1.4'
Br Br -0.2901 2.4595 'International Tables Vol C Tables 4.2.6.8 and 6.1.1.4'

loop_
_geom_angle_atom_site_label_1
_geom_angle_atom_site_label_2
_geom_angle_atom_site_label_3
_geom_angle
Li1 Cl1 Mn1 167.9(3)
Si2 C1 Si1 112.37(18)
Si2 C1 Si3 112.2(2)
Si1 C1 Si3 112.49(19)
Si2 C1 Mn1 105.70(17)
Si1 C1 Mn1 104.33(19)
Si3 C1 Mn1 109.17(18)
C1 Si1 C2 112.7(2)
C1 Si1 C4 114.2(2)
C2 Si1 C4 104.0(3)
C1 Si1 C3 114.3(3)
C2 Si1 C3 106.0(3)
C4 Si1 C3 104.7(3)
Si1 C2 H2A 109.5
Si1 C2 H2B 109.5
H2A C2 H2B 109.5
Si1 C2 H2C 109.5
H2A C2 H2C 109.5
H2B C2 H2C 109.5
Si1 C3 H3A 109.5
Si1 C3 H3B 109.5
H3A C3 H3B 109.5
Si1 C3 H3C 109.5
H3A C3 H3C 109.5
H3B C3 H3C 109.5
Si1 C4 H4A 109.5
Si1 C4 H4B 109.5
H4A C4 H4B 109.5
Si1 C4 H4C 109.5
H4A C4 H4C 109.5
H4B C4 H4C 109.5
C1 Si2 C6 113.9(2)
C1 Si2 C5 114.0(2)
C6 Si2 C5 105.4(3)
C1 Si2 C7 113.5(2)
C6 Si2 C7 103.8(3)
C5 Si2 C7 105.2(3)
Si2 C5 H5A 109.5
Si2 C5 H5B 109.5
H5A C5 H5B 109.5
Si2 C5 H5C 109.5
H5A C5 H5C 109.5
H5B C5 H5C 109.5
Si2 C6 H6A 109.5
Si2 C6 H6B 109.5
H6A C6 H6B 109.5
Si2 C6 H6C 109.5
H6A C6 H6C 109.5
H6B C6 H6C 109.5
Si2 C7 H7A 109.5
Si2 C7 H7B 109.5
H7A C7 H7B 109.5
Si2 C7 H7C 109.5
H7A C7 H7C 109.5
H7B C7 H7C 109.5
C9 Si3 C1 113.6(2)
C9 Si3 C8 103.5(3)
C1 Si3 C8 116.0(2)
C9 Si3 C10 105.1(4)
C1 Si3 C10 113.2(3)
C8 Si3 C10 104.3(3)
Si3 C8 H8A 109.5
Si3 C8 H8B 109.5
H8A C8 H8B 109.5
Si3 C8 H8C 109.5
H8A C8 H8C 109.5
H8B C8 H8C 109.5
Si3 C9 H9A 109.5
Si3 C9 H9B 109.5
H9A C9 H9B 109.5
Si3 C9 H9C 109.5
H9A C9 H9C 109.5
H9B C9 H9C 109.5
Si3 C10 H10A 109.5
Si3 C10 H10B 109.5
H10A C10 H10B 109.5
Si3 C10 H10C 109.5
H10A C10 H10C 109.5
H10B C10 H10C 109.5
C1 Mn1 C12 145.8(2)
C1 Mn1 C11 124.1(2)
C12 Mn1 C11 34.71(11)
C1 Mn1 C13 123.9(2)
C12 Mn1 C13 35.03(11)
C11 Mn1 C13 64.12(11)
C1 Mn1 Cl1 117.6(2)
C12 Mn1 Cl1 96.56(19)
C11 Mn1 Cl1 106.93(16)
C13 Mn1 Cl1 108.5(2)
C12 C11 Si4 123.2(3)
C12 C11 Mn1 68.72(17)
Si4 C11 Mn1 128.13(18)
C12 C11 H11A 110.2
Si4 C11 H11A 110.2
Mn1 C11 H11A 110.2
C11 C12 C13 129.1(3)
C11 C12 Mn1 76.57(18)
C13 C12 Mn1 76.40(17)
C11 C12 H12A 115.2
C13 C12 H12A 115.2
Mn1 C12 H12A 115.2
C12 C13 Si5 122.0(3)
C12 C13 Mn1 68.57(16)
Si5 C13 Mn1 128.72(19)
C12 C13 H13A 110.4
Si5 C13 H13A 110.4
Mn1 C13 H13A 110.4
C11 Si4 C16 110.7(2)
C11 Si4 C14 111.54(17)
C16 Si4 C14 108.9(3)
C11 Si4 C15 111.26(19)
C16 Si4 C15 107.4(2)
C14 Si4 C15 106.8(2)
Si4 C14 H14A 109.5
Si4 C14 H14B 109.5
H14A C14 H14B 109.5
Si4 C14 H14C 109.5
H14A C14 H14C 109.5
H14B C14 H14C 109.5
Si4 C15 H15A 109.5
Si4 C15 H15B 109.5
H15A C15 H15B 109.5
Si4 C15 H15C 109.5
H15A C15 H15C 109.5
H15B C15 H15C 109.5
Si4 C16 H16A 109.5
Si4 C16 H16B 109.5
H16A C16 H16B 109.5
Si4 C16 H16C 109.5
H16A C16 H16C 109.5
H16B C16 H16C 109.5
C13 Si5 C18 109.5(2)
C13 Si5 C19 111.6(2)
C18 Si5 C19 111.0(3)
C13 Si5 C17 111.3(2)
C18 Si5 C17 106.8(3)
C19 Si5 C17 106.5(3)
Si5 C17 H17A 109.5
Si5 C17 H17B 109.5
H17A C17 H17B 109.5
Si5 C17 H17C 109.5
H17A C17 H17C 109.5
H17B C17 H17C 109.5
Si5 C18 H18A 109.5
Si5 C18 H18B 109.5
H18A C18 H18B 109.5
Si5 C18 H18C 109.5
H18A C18 H18C 109.5
H18B C18 H18C 109.5
Si5 C19 H19A 109.5
Si5 C19 H19B 109.5
H19A C19 H19B 109.5
Si5 C19 H19C 109.5
H19A C19 H19C 109.5
H19B C19 H19C 109.5
O2 Li1 O1 111.0(4)
O2 Li1 O3 107.0(4)
O1 Li1 O3 110.3(4)
O2 Li1 Cl1 110.5(4)
O1 Li1 Cl1 101.7(3)
O3 Li1 Cl1 116.3(4)
C20 O1 C23 109.4(3)
C20 O1 Li1 120.8(4)
C23 O1 Li1 117.7(4)
C21 C20 O1 107.6(5)
C21 C20 H20A 110.2
O1 C20 H20A 110.2
C21 C20 H20B 110.2
O1 C20 H20B 110.2
H20A C20 H20B 108.5
C20 C21 C22 110.3(5)
C20 C21 H21A 109.6
C22 C21 H21A 109.6
C20 C21 H21B 109.6
C22 C21 H21B 109.6
H21A C21 H21B 108.1
C21 C22 C23 106.1(5)
C21 C22 H22A 110.5
C23 C22 H22A 110.5
C21 C22 H22B 110.5
C23 C22 H22B 110.5
H22A C22 H22B 108.7
O1 C23 C22 106.3(4)
O1 C23 H23A 110.5
C22 C23 H23A 110.5
O1 C23 H23B 110.5
C22 C23 H23B 110.5
H23A C23 H23B 108.7
C27 O2 C24 108.2(5)
C27 O2 Li1 129.0(4)
C24 O2 Li1 122.1(4)
C25 C24 O2 111.1(6)
C25 C24 H24A 109.4
O2 C24 H24A 109.4
C25 C24 H24B 109.4
O2 C24 H24B 109.4
H24A C24 H24B 108.0
C24 C25 C26 104.3(6)
C24 C25 H25A 110.9
C26 C25 H25A 110.9
C24 C25 H25B 110.9
C26 C25 H25B 110.9
H25A C25 H25B 108.9
C25 C26 C27 107.5(5)
C25 C26 H26A 110.2
C27 C26 H26A 110.2
C25 C26 H26B 110.2
C27 C26 H26B 110.2
H26A C26 H26B 108.5
O2 C27 C26 103.2(6)
O2 C27 H27A 111.1
C26 C27 H27A 111.1
O2 C27 H27B 111.1
C26 C27 H27B 111.1
H27A C27 H27B 109.1
C31 O3 C28 108.6(4)
C31 O3 Li1 127.9(3)
C28 O3 Li1 123.5(4)
O3 C28 C29 105.2(5)
O3 C28 H28A 110.7
C29 C28 H28A 110.7
O3 C28 H28B 110.7
C29 C28 H28B 110.7
H28A C28 H28B 108.8
C28 C29 C30 107.5(5)
C28 C29 H29A 110.2
C30 C29 H29A 110.2
C28 C29 H29B 110.2
C30 C29 H29B 110.2
H29A C29 H29B 108.5
C31 C30 C29 104.3(5)
C31 C30 H30A 110.9
C29 C30 H30A 110.9
C31 C30 H30B 110.9
C29 C30 H30B 110.9
H30A C30 H30B 108.9
O3 C31 C30 109.1(5)
O3 C31 H31A 109.9
C30 C31 H31A 109.9
O3 C31 H31B 109.9
C30 C31 H31B 109.9
H31A C31 H31B 108.3
Mn1A Br1 Li1A 157.1(11)
Si2A C1A Si1A 113.0(6)
Si2A C1A Si3A 112.2(6)
Si1A C1A Si3A 112.8(6)
Si2A C1A Mn1A 106.7(10)
Si1A C1A Mn1A 99.1(9)
Si3A C1A Mn1A 112.1(11)
C1A Si1A C2A 112.7(6)
C1A Si1A C4A 113.7(6)
C2A Si1A C4A 104.0(7)
C1A Si1A C3A 114.6(6)
C2A Si1A C3A 106.0(6)
C4A Si1A C3A 104.9(6)
Si1A C2A H2AA 109.5
Si1A C2A H2AB 109.5
H2AA C2A H2AB 109.5
Si1A C2A H2AC 109.5
H2AA C2A H2AC 109.5
H2AB C2A H2AC 109.5
Si1A C3A H3AA 109.5
Si1A C3A H3AB 109.5
H3AA C3A H3AB 109.5
Si1A C3A H3AC 109.5
H3AA C3A H3AC 109.5
H3AB C3A H3AC 109.5
Si1A C4A H4AA 109.5
Si1A C4A H4AB 109.5
H4AA C4A H4AB 109.5
Si1A C4A H4AC 109.5
H4AA C4A H4AC 109.5
H4AB C4A H4AC 109.5
C1A Si2A C6A 113.6(6)
C1A Si2A C7A 113.7(6)
C6A Si2A C7A 104.0(6)
C1A Si2A C5A 114.2(6)
C6A Si2A C5A 105.2(6)
C7A Si2A C5A 105.2(6)
Si2A C5A H5AA 109.5
Si2A C5A H5AB 109.5
H5AA C5A H5AB 109.5
Si2A C5A H5AC 109.5
H5AA C5A H5AC 109.5
H5AB C5A H5AC 109.5
Si2A C6A H6AA 109.5
Si2A C6A H6AB 109.5
H6AA C6A H6AB 109.5
Si2A C6A H6AC 109.5
H6AA C6A H6AC 109.5
H6AB C6A H6AC 109.5
Si2A C7A H7AA 109.5
Si2A C7A H7AB 109.5
H7AA C7A H7AB 109.5
Si2A C7A H7AC 109.5
H7AA C7A H7AC 109.5
H7AB C7A H7AC 109.5
C9A Si3A C1A 113.4(6)
C9A Si3A C8A 103.5(6)
C1A Si3A C8A 116.1(6)
C9A Si3A C10A 104.9(7)
C1A Si3A C10A 113.6(6)
C8A Si3A C10A 104.1(6)
Si3A C8A H8AA 109.5
Si3A C8A H8AB 109.5
H8AA C8A H8AB 109.5
Si3A C8A H8AC 109.5
H8AA C8A H8AC 109.5
H8AB C8A H8AC 109.5
Si3A C9A H9AA 109.5
Si3A C9A H9AB 109.5
H9AA C9A H9AB 109.5
Si3A C9A H9AC 109.5
H9AA C9A H9AC 109.5
H9AB C9A H9AC 109.5
Si3A C10A H10D 109.5
Si3A C10A H10E 109.5
H10D C10A H10E 109.5
Si3A C10A H10F 109.5
H10D C10A H10F 109.5
H10E C10A H10F 109.5
C1A Mn1A C12A 144.5(19)
C1A Mn1A C11A 121.6(15)
C12A Mn1A C11A 34.70(17)
C1A Mn1A C13A 125.1(15)
C12A Mn1A C13A 34.98(18)
C11A Mn1A C13A 64.5(3)
C1A Mn1A Br1 124.0(12)
C12A Mn1A Br1 90.1(12)
C11A Mn1A Br1 96.5(10)
C13A Mn1A Br1 107.2(11)
C12A C11A Si4A 121.9(8)
C12A C11A Mn1A 68.8(3)
Si4A C11A Mn1A 128.7(7)
C12A C11A H11B 110.4
Si4A C11A H11B 110.4
Mn1A C11A H11B 110.4
C11A C12A C13A 130.4(11)
C11A C12A Mn1A 76.5(3)
C13A C12A Mn1A 76.4(3)
C11A C12A H12B 114.5
C13A C12A H12B 114.5
Mn1A C12A H12B 114.5
C12A C13A Si5A 121.1(8)
C12A C13A Mn1A 68.6(3)
Si5A C13A Mn1A 128.9(7)
C12A C13A H13B 110.6
Si5A C13A H13B 110.6
Mn1A C13A H13B 110.6
C11A Si4A C16A 110.5(6)
C11A Si4A C14A 111.8(6)
C16A Si4A C14A 109.1(6)
C11A Si4A C15A 111.1(6)
C16A Si4A C15A 107.4(6)
C14A Si4A C15A 106.9(6)
Si4A C14A H14D 109.5
Si4A C14A H14E 109.5
H14D C14A H14E 109.5
Si4A C14A H14F 109.5
H14D C14A H14F 109.5
H14E C14A H14F 109.5
Si4A C15A H15D 109.5
Si4A C15A H15E 109.5
H15D C15A H15E 109.5
Si4A C15A H15F 109.4
H15D C15A H15F 109.5
H15E C15A H15F 109.5
Si4A C16A H16D 109.5
Si4A C16A H16E 109.5
H16D C16A H16E 109.5
Si4A C16A H16F 109.5
H16D C16A H16F 109.5
H16E C16A H16F 109.5
C13A Si5A C18A 109.4(6)
C13A Si5A C19A 111.5(6)
C18A Si5A C19A 111.1(6)
C13A Si5A C17A 111.2(6)
C18A Si5A C17A 106.9(6)
C19A Si5A C17A 106.6(6)
Si5A C17A H17D 109.5
Si5A C17A H17E 109.5
H17D C17A H17E 109.5
Si5A C17A H17F 109.5
H17D C17A H17F 109.5
H17E C17A H17F 109.5
Si5A C18A H18D 109.5
Si5A C18A H18E 109.5
H18D C18A H18E 109.5
Si5A C18A H18F 109.5
H18D C18A H18F 109.5
H18E C18A H18F 109.5
Si5A C19A H19D 109.5
Si5A C19A H19E 109.5
H19D C19A H19E 109.5
Si5A C19A H19F 109.5
H19D C19A H19F 109.5
H19E C19A H19F 109.5
O2A Li1A O1A 111.1(7)
O2A Li1A O3A 107.8(7)
O1A Li1A O3A 110.8(7)
O2A Li1A Br1 107.9(10)
O1A Li1A Br1 102.2(13)
O3A Li1A Br1 116.9(12)
C20A O1A C23A 108.6(7)
C20A O1A Li1A 120.8(9)
C23A O1A Li1A 117.2(8)
C21A C20A O1A 106.3(9)
C21A C20A H20C 110.5
O1A C20A H20C 110.5
C21A C20A H20D 110.5
O1A C20A H20D 110.5
H20C C20A H20D 108.7
C22A C21A C20A 109.7(9)
C22A C21A H21C 109.7
C20A C21A H21C 109.7
C22A C21A H21D 109.7
C20A C21A H21D 109.7
H21C C21A H21D 108.2
C21A C22A C23A 105.9(7)
C21A C22A H22C 110.6
C23A C22A H22C 110.6
C21A C22A H22D 110.5
C23A C22A H22D 110.5
H22C C22A H22D 108.7
O1A C23A C22A 105.9(7)
O1A C23A H23C 110.5
C22A C23A H23C 110.5
O1A C23A H23D 110.6
C22A C23A H23D 110.5
H23C C23A H23D 108.7
C27A O2A C24A 107.5(7)
C27A O2A Li1A 126.4(9)
C24A O2A Li1A 122.5(9)
C25A C24A O2A 112.1(8)
C25A C24A H24C 109.2
O2A C24A H24C 109.2
C25A C24A H24D 109.2
O2A C24A H24D 109.2
H24C C24A H24D 107.9
C24A C25A C26A 105.3(8)
C24A C25A H25C 110.7
C26A C25A H25C 110.7
C24A C25A H25D 110.7
C26A C25A H25D 110.7
H25C C25A H25D 108.8
C25A C26A C27A 106.6(9)
C25A C26A H26C 110.4
C27A C26A H26C 110.4
C25A C26A H26D 110.4
C27A C26A H26D 110.4
H26C C26A H26D 108.6
O2A C27A C26A 101.2(8)
O2A C27A H27C 111.5
C26A C27A H27C 111.5
O2A C27A H27D 111.5
C26A C27A H27D 111.5
H27C C27A H27D 109.3
C31A O3A C28A 108.5(6)
C31A O3A Li1A 128.3(7)
C28A O3A Li1A 123.0(7)
O3A C28A C29A 105.5(7)
O3A C28A H28C 110.7
C29A C28A H28C 110.7
O3A C28A H28D 110.7
C29A C28A H28D 110.7
H28C C28A H28D 108.8
C30A C29A C28A 107.8(8)
C30A C29A H29C 110.1
C28A C29A H29C 110.1
C30A C29A H29D 110.1
C28A C29A H29D 110.1
H29C C29A H29D 108.5
C31A C30A C29A 104.8(9)
C31A C30A H30C 110.8
C29A C30A H30C 110.8
C31A C30A H30D 110.8
C29A C30A H30D 110.8
H30C C30A H30D 108.9
C30A C31A O3A 109.2(8)
C30A C31A H31C 109.8
O3A C31A H31C 109.8
C30A C31A H31D 109.8
O3A C31A H31D 109.8
H31C C31A H31D 108.3

loop_
_geom_bond_atom_site_label_1
_geom_bond_atom_site_label_2
_geom_bond_distance
Cl1 Li1 2.323(9)
Cl1 Mn1 2.394(6)
C1 Si2 1.858(3)
C1 Si1 1.868(4)
C1 Si3 1.870(4)
C1 Mn1 2.162(4)
Si1 C2 1.873(5)
Si1 C4 1.876(6)
Si1 C3 1.890(6)
C2 H2A 0.9700
C2 H2B 0.9700
C2 H2C 0.9700
C3 H3A 0.9700
C3 H3B 0.9700
C3 H3C 0.9700
C4 H4A 0.9700
C4 H4B 0.9700
C4 H4C 0.9700
Si2 C6 1.872(5)
Si2 C5 1.883(5)
Si2 C7 1.886(6)
C5 H5A 0.9700
C5 H5B 0.9700
C5 H5C 0.9700
C6 H6A 0.9700
C6 H6B 0.9700
C6 H6C 0.9700
C7 H7A 0.9700
C7 H7B 0.9700
C7 H7C 0.9700
Si3 C9 1.858(6)
Si3 C8 1.882(6)
Si3 C10 1.903(6)
C8 H8A 0.9700
C8 H8B 0.9700
C8 H8C 0.9700
C9 H9A 0.9700
C9 H9B 0.9700
C9 H9C 0.9700
C10 H10A 0.9700
C10 H10B 0.9700
C10 H10C 0.9700
Mn1 C12 2.286(3)
Mn1 C11 2.386(3)
Mn1 C13 2.387(3)
C11 C12 1.397(4)
C11 Si4 1.844(3)
C11 H11A 0.9900
C12 C13 1.410(5)
C12 H12A 0.9900
C13 Si5 1.839(3)
C13 H13A 0.9900
Si4 C16 1.857(5)
Si4 C14 1.869(4)
Si4 C15 1.875(4)
C14 H14A 0.9700
C14 H14B 0.9700
C14 H14C 0.9700
C15 H15A 0.9700
C15 H15B 0.9700
C15 H15C 0.9700
C16 H16A 0.9700
C16 H16B 0.9700
C16 H16C 0.9700
Si5 C18 1.858(6)
Si5 C19 1.861(5)
Si5 C17 1.872(4)
C17 H17A 0.9700
C17 H17B 0.9700
C17 H17C 0.9700
C18 H18A 0.9700
C18 H18B 0.9700
C18 H18C 0.9700
C19 H19A 0.9700
C19 H19B 0.9700
C19 H19C 0.9700
Li1 O2 1.889(8)
Li1 O1 1.934(7)
Li1 O3 1.935(8)
O1 C20 1.431(6)
O1 C23 1.445(6)
C20 C21 1.428(8)
C20 H20A 0.9800
C20 H20B 0.9800
C21 C22 1.429(9)
C21 H21A 0.9800
C21 H21B 0.9800
C22 C23 1.503(7)
C22 H22A 0.9800
C22 H22B 0.9800
C23 H23A 0.9800
C23 H23B 0.9800
O2 C27 1.421(7)
O2 C24 1.429(7)
C24 C25 1.370(8)
C24 H24A 0.9800
C24 H24B 0.9800
C25 C26 1.473(9)
C25 H25A 0.9800
C25 H25B 0.9800
C26 C27 1.540(9)
C26 H26A 0.9800
C26 H26B 0.9800
C27 H27A 0.9800
C27 H27B 0.9800
O3 C31 1.407(6)
O3 C28 1.432(5)
C28 C29 1.452(8)
C28 H28A 0.9800
C28 H28B 0.9800
C29 C30 1.459(9)
C29 H29A 0.9800
C29 H29B 0.9800
C30 C31 1.406(7)
C30 H30A 0.9800
C30 H30B 0.9800
C31 H31A 0.9800
C31 H31B 0.9800
Br1 Mn1A 2.41(4)
Br1 Li1A 2.41(3)
C1A Si2A 1.855(6)
C1A Si1A 1.867(6)
C1A Si3A 1.868(6)
C1A Mn1A 2.12(3)
Si1A C2A 1.873(7)
Si1A C4A 1.877(8)
Si1A C3A 1.889(7)
C2A H2AA 0.9700
C2A H2AB 0.9700
C2A H2AC 0.9700
C3A H3AA 0.9700
C3A H3AB 0.9700
C3A H3AC 0.9700
C4A H4AA 0.9700
C4A H4AB 0.9700
C4A H4AC 0.9700
Si2A C6A 1.874(7)
Si2A C7A 1.884(8)
Si2A C5A 1.883(7)
C5A H5AA 0.9700
C5A H5AB 0.9700
C5A H5AC 0.9700
C6A H6AA 0.9700
C6A H6AB 0.9700
C6A H6AC 0.9700
C7A H7AA 0.9700
C7A H7AB 0.9700
C7A H7AC 0.9700
Si3A C9A 1.860(8)
Si3A C8A 1.881(7)
Si3A C10A 1.903(8)
C8A H8AA 0.9700
C8A H8AB 0.9700
C8A H8AC 0.9700
C9A H9AA 0.9700
C9A H9AB 0.9700
C9A H9AC 0.9700
C10A H10D 0.9700
C10A H10E 0.9700
C10A H10F 0.9700
Mn1A C12A 2.286(6)
Mn1A C11A 2.385(6)
Mn1A C13A 2.387(6)
C11A C12A 1.396(7)
C11A Si4A 1.845(6)
C11A H11B 0.9900
C12A C13A 1.408(7)
C12A H12B 0.9900
C13A Si5A 1.841(6)
C13A H13B 0.9900
Si4A C16A 1.857(7)
Si4A C14A 1.866(6)
Si4A C15A 1.876(6)
C14A H14D 0.9700
C14A H14E 0.9700
C14A H14F 0.9700
C15A H15D 0.9700
C15A H15E 0.9700
C15A H15F 0.9700
C16A H16D 0.9700
C16A H16E 0.9700
C16A H16F 0.9700
Si5A C18A 1.857(7)
Si5A C19A 1.861(7)
Si5A C17A 1.871(6)
C17A H17D 0.9700
C17A H17E 0.9700
C17A H17F 0.9700
C18A H18D 0.9700
C18A H18E 0.9700
C18A H18F 0.9700
C19A H19D 0.9700
C19A H19E 0.9700
C19A H19F 0.9700
Li1A O2A 1.891(9)
Li1A O1A 1.931(9)
Li1A O3A 1.932(9)
O1A C20A 1.434(8)
O1A C23A 1.447(7)
C20A C21A 1.431(10)
C20A H20C 0.9800
C20A H20D 0.9800
C21A C22A 1.430(10)
C21A H21C 0.9800
C21A H21D 0.9800
C22A C23A 1.503(9)
C22A H22C 0.9800
C22A H22D 0.9800
C23A H23C 0.9800
C23A H23D 0.9800
O2A C27A 1.430(9)
O2A C24A 1.429(8)
C24A C25A 1.369(10)
C24A H24C 0.9800
C24A H24D 0.9800
C25A C26A 1.474(10)
C25A H25C 0.9800
C25A H25D 0.9800
C26A C27A 1.543(11)
C26A H26C 0.9800
C26A H26D 0.9800
C27A H27C 0.9800
C27A H27D 0.9800
O3A C31A 1.408(7)
O3A C28A 1.433(7)
C28A C29A 1.451(10)
C28A H28C 0.9800
C28A H28D 0.9800
C29A C30A 1.457(10)
C29A H29C 0.9800
C29A H29D 0.9800
C30A C31A 1.403(9)
C30A H30C 0.9800
C30A H30D 0.9800
C31A H31C 0.9800
C31A H31D 0.9800

loop_
_geom_torsion_atom_site_label_1
_geom_torsion_atom_site_label_2
_geom_torsion_atom_site_label_3
_geom_torsion_atom_site_label_4
_geom_torsion
Si2 C1 Si1 C2 -155.1(3)
Si3 C1 Si1 C2 77.2(3)
Mn1 C1 Si1 C2 -41.0(3)
Si2 C1 Si1 C4 -36.6(3)
Si3 C1 Si1 C4 -164.4(3)
Mn1 C1 Si1 C4 77.4(3)
Si2 C1 Si1 C3 83.9(3)
Si3 C1 Si1 C3 -43.9(3)
Mn1 C1 Si1 C3 -162.1(3)
Si1 C1 Si2 C6 -167.5(2)
Si3 C1 Si2 C6 -39.6(3)
Mn1 C1 Si2 C6 79.3(3)
Si1 C1 Si2 C5 -46.5(4)
Si3 C1 Si2 C5 81.5(4)
Mn1 C1 Si2 C5 -159.7(3)
Si1 C1 Si2 C7 74.0(3)
Si3 C1 Si2 C7 -158.1(2)
Mn1 C1 Si2 C7 -39.2(3)
Si2 C1 Si3 C9 -169.6(2)
Si1 C1 Si3 C9 -41.7(3)
Mn1 C1 Si3 C9 73.6(3)
Si2 C1 Si3 C8 70.7(3)
Si1 C1 Si3 C8 -161.4(3)
Mn1 C1 Si3 C8 -46.1(3)
Si2 C1 Si3 C10 -49.8(4)
Si1 C1 Si3 C10 78.1(4)
Mn1 C1 Si3 C10 -166.6(3)
Si2 C1 Mn1 C12 -101.6(3)
Si1 C1 Mn1 C12 139.7(2)
Si3 C1 Mn1 C12 19.3(4)
Si2 C1 Mn1 C11 -62.0(3)
Si1 C1 Mn1 C11 179.34(16)
Si3 C1 Mn1 C11 58.9(2)
Si2 C1 Mn1 C13 -141.62(18)
Si1 C1 Mn1 C13 99.7(2)
Si3 C1 Mn1 C13 -20.7(3)
Si2 C1 Mn1 Cl1 76.7(2)
Si1 C1 Mn1 Cl1 -42.0(2)
Si3 C1 Mn1 Cl1 -162.41(19)
Li1 Cl1 Mn1 C1 161.0(13)
Li1 Cl1 Mn1 C12 -19.9(14)
Li1 Cl1 Mn1 C11 -53.8(14)
Li1 Cl1 Mn1 C13 13.9(14)
C1 Mn1 C11 C12 -141.0(3)
C13 Mn1 C11 C12 -26.1(2)
Cl1 Mn1 C11 C12 76.7(3)
C1 Mn1 C11 Si4 102.8(3)
C12 Mn1 C11 Si4 -116.2(3)
C13 Mn1 C11 Si4 -142.3(3)
Cl1 Mn1 C11 Si4 -39.5(3)
Si4 C11 C12 C13 -177.9(3)
Mn1 C11 C12 C13 59.7(3)
Si4 C11 C12 Mn1 122.5(3)
C1 Mn1 C12 C11 68.1(4)
C13 Mn1 C12 C11 136.4(3)
Cl1 Mn1 C12 C11 -110.4(2)
C1 Mn1 C12 C13 -68.3(3)
C11 Mn1 C12 C13 -136.4(3)
Cl1 Mn1 C12 C13 113.2(2)
C11 C12 C13 Si5 177.1(3)
Mn1 C12 C13 Si5 -123.2(2)
C11 C12 C13 Mn1 -59.7(3)
C1 Mn1 C13 C12 141.0(3)
C11 Mn1 C13 C12 25.9(2)
Cl1 Mn1 C13 C12 -74.4(3)
C1 Mn1 C13 Si5 -104.5(3)
C12 Mn1 C13 Si5 114.5(4)
C11 Mn1 C13 Si5 140.4(3)
Cl1 Mn1 C13 Si5 40.1(3)
C12 C11 Si4 C16 -27.1(4)
Mn1 C11 Si4 C16 60.7(3)
C12 C11 Si4 C14 -148.6(3)
Mn1 C11 Si4 C14 -60.7(3)
C12 C11 Si4 C15 92.3(4)
Mn1 C11 Si4 C15 -179.8(3)
C12 C13 Si5 C18 34.3(4)
Mn1 C13 Si5 C18 -52.7(4)
C12 C13 Si5 C19 157.7(3)
Mn1 C13 Si5 C19 70.6(4)
C12 C13 Si5 C17 -83.5(4)
Mn1 C13 Si5 C17 -170.6(3)
Mn1 Cl1 Li1 O2 -77.4(14)
Mn1 Cl1 Li1 O1 164.8(12)
Mn1 Cl1 Li1 O3 44.9(16)
O2 Li1 O1 C20 178.4(5)
O3 Li1 O1 C20 60.0(6)
Cl1 Li1 O1 C20 -64.1(6)
O2 Li1 O1 C23 -43.0(5)
O3 Li1 O1 C23 -161.4(4)
Cl1 Li1 O1 C23 74.5(5)
C23 O1 C20 C21 -1.2(8)
Li1 O1 C20 C21 140.4(6)
O1 C20 C21 C22 4.1(10)
C20 C21 C22 C23 -5.2(9)
C20 O1 C23 C22 -1.9(6)
Li1 O1 C23 C22 -144.9(4)
C21 C22 C23 O1 4.3(7)
O1 Li1 O2 C27 88.1(7)
O3 Li1 O2 C27 -151.4(6)
Cl1 Li1 O2 C27 -23.9(8)
O1 Li1 O2 C24 -102.6(6)
O3 Li1 O2 C24 17.9(7)
Cl1 Li1 O2 C24 145.4(5)
C27 O2 C24 C25 -24.1(9)
Li1 O2 C24 C25 164.6(5)
O2 C24 C25 C26 23.9(8)
C24 C25 C26 C27 -15.1(8)
C24 O2 C27 C26 12.6(8)
Li1 O2 C27 C26 -177.0(5)
C25 C26 C27 O2 1.4(8)
O2 Li1 O3 C31 -116.3(5)
O1 Li1 O3 C31 4.6(7)
Cl1 Li1 O3 C31 119.7(5)
O2 Li1 O3 C28 63.9(6)
O1 Li1 O3 C28 -175.3(4)
Cl1 Li1 O3 C28 -60.2(6)
C31 O3 C28 C29 -0.4(7)
Li1 O3 C28 C29 179.5(5)
O3 C28 C29 C30 14.2(8)
C28 C29 C30 C31 -22.5(9)
C28 O3 C31 C30 -14.2(7)
Li1 O3 C31 C30 165.9(5)
C29 C30 C31 O3 22.5(8)
Si2A C1A Si1A C2A -75.2(16)
Si3A C1A Si1A C2A 156.2(16)
Mn1A C1A Si1A C2A 37.4(17)
Si2A C1A Si1A C4A 166.8(14)
Si3A C1A Si1A C4A 38.1(15)
Mn1A C1A Si1A C4A -80.6(16)
Si2A C1A Si1A C3A 46.2(15)
Si3A C1A Si1A C3A -82.5(15)
Mn1A C1A Si1A C3A 158.8(16)
Si1A C1A Si2A C6A 35.5(16)
Si3A C1A Si2A C6A 164.4(16)
Mn1A C1A Si2A C6A -72.4(17)
Si1A C1A Si2A C7A 154.1(17)
Si3A C1A Si2A C7A -76.9(17)
Mn1A C1A Si2A C7A 46.2(18)
Si1A C1A Si2A C5A -85.1(17)
Si3A C1A Si2A C5A 43.8(17)
Mn1A C1A Si2A C5A 167.0(18)
Si2A C1A Si3A C9A 41.8(16)
Si1A C1A Si3A C9A 170.9(15)
Mn1A C1A Si3A C9A -78.2(16)
Si2A C1A Si3A C8A 161.5(17)
Si1A C1A Si3A C8A -69.5(16)
Mn1A C1A Si3A C8A 41.4(17)
Si2A C1A Si3A C10A -77.8(18)
Si1A C1A Si3A C10A 51.3(17)
Mn1A C1A Si3A C10A 162.2(18)
Si2A C1A Mn1A C12A -137.2(15)
Si1A C1A Mn1A C12A 105.3(16)
Si3A C1A Mn1A C12A -14.1(19)
Si2A C1A Mn1A C11A -100.3(12)
Si1A C1A Mn1A C11A 142.2(10)
Si3A C1A Mn1A C11A 22.9(14)
Si2A C1A Mn1A C13A -179.6(10)
Si1A C1A Mn1A C13A 62.9(13)
Si3A C1A Mn1A C13A -56.4(13)
Si2A C1A Mn1A Br1 24.8(15)
Si1A C1A Mn1A Br1 -92.7(13)
Si3A C1A Mn1A Br1 148.0(11)
Li1A Br1 Mn1A C1A 103(3)
Li1A Br1 Mn1A C12A -87(3)
Li1A Br1 Mn1A C11A -121(3)
Li1A Br1 Mn1A C13A -56(3)
C1A Mn1A C11A C12A -142.2(18)
C13A Mn1A C11A C12A -25.2(8)
Br1 Mn1A C11A C12A 80.8(13)
C1A Mn1A C11A Si4A 103.2(19)
C12A Mn1A C11A Si4A -114.5(11)
C13A Mn1A C11A Si4A -139.7(11)
Br1 Mn1A C11A Si4A -33.7(14)
Si4A C11A C12A C13A -178.1(12)
Mn1A C11A C12A C13A 58.6(11)
Si4A C11A C12A Mn1A 123.2(9)
C1A Mn1A C12A C11A 64.0(18)
C13A Mn1A C12A C11A 138.0(13)
Br1 Mn1A C12A C11A -101.2(11)
C1A Mn1A C12A C13A -74.0(18)
C11A Mn1A C12A C13A -138.0(13)
Br1 Mn1A C12A C13A 120.8(11)
C11A C12A C13A Si5A 177.9(13)
Mn1A C12A C13A Si5A -123.5(9)
C11A C12A C13A Mn1A -58.7(11)
C1A Mn1A C13A C12A 137.0(19)
C11A Mn1A C13A C12A 25.0(8)
Br1 Mn1A C13A C12A -64.0(13)
C1A Mn1A C13A Si5A -109.7(19)
C12A Mn1A C13A Si5A 113.3(11)
C11A Mn1A C13A Si5A 138.3(11)
Br1 Mn1A C13A Si5A 49.3(14)
C12A C11A Si4A C16A -13.6(19)
Mn1A C11A Si4A C16A 73.7(19)
C12A C11A Si4A C14A -135.3(19)
Mn1A C11A Si4A C14A -48.0(19)
C12A C11A Si4A C15A 105.4(19)
Mn1A C11A Si4A C15A -167.3(19)
C12A C13A Si5A C18A 19(2)
Mn1A C13A Si5A C18A -67(2)
C12A C13A Si5A C19A 142(2)
Mn1A C13A Si5A C19A 56(2)
C12A C13A Si5A C17A -99(2)
Mn1A C13A Si5A C17A 175(2)
Mn1A Br1 Li1A O2A -26(3)
Mn1A Br1 Li1A O1A -143(2)
Mn1A Br1 Li1A O3A 95(3)
O2A Li1A O1A C20A -155(3)
O3A Li1A O1A C20A 85(3)
Br1 Li1A O1A C20A -41(3)
O2A Li1A O1A C23A -19(3)
O3A Li1A O1A C23A -139(3)
Br1 Li1A O1A C23A 96(3)
C23A O1A C20A C21A 19(4)
Li1A O1A C20A C21A 159(3)
O1A C20A C21A C22A -18(5)
C20A C21A C22A C23A 10(6)
C20A O1A C23A C22A -13(4)
Li1A O1A C23A C22A -154(3)
C21A C22A C23A O1A 2(5)
O1A Li1A O2A C27A 112(2)
O3A Li1A O2A C27A -126(2)
Br1 Li1A O2A C27A 1(2)
O1A Li1A O2A C24A -92(3)
O3A Li1A O2A C24A 30(3)
Br1 Li1A O2A C24A 157(3)
C27A O2A C24A C25A 20(4)
Li1A O2A C24A C25A -140(4)
O2A C24A C25A C26A -3(5)
C24A C25A C26A C27A -14(5)
C24A O2A C27A C26A -26(2)
Li1A O2A C27A C26A 133(2)
C25A C26A C27A O2A 25(3)
O2A Li1A O3A C31A -117(3)
O1A Li1A O3A C31A 5(3)
Br1 Li1A O3A C31A 122(3)
O2A Li1A O3A C28A 69(3)
O1A Li1A O3A C28A -169(3)
Br1 Li1A O3A C28A -52(3)
C31A O3A C28A C29A -3(5)
Li1A O3A C28A C29A 172(3)
O3A C28A C29A C30A -10(5)
C28A C29A C30A C31A 19(4)
C29A C30A C31A O3A -21(4)
C28A O3A C31A C30A 15(4)
Li1A O3A C31A C30A -160(3)
